data_4072817
loop_
_publ_author_name
'Cobley, Christopher J.'
'Froese, Robert D. J.'
'Klosin, Jerzy'
'Qin, Cheng'
'Whiteker, Gregory T.'
'Abboud, Khalil A.'

_publ_section_title
;
 Effect of the Dihedral Angle of Biaryl-Bridged Bisphosphite Ligands on
 Enantioselectivity and Regioselectivity of Asymmetric Hydroformylation
;
_journal_issue 12
_journal_name_full Organometallics
_journal_page_first 2986
_journal_paper_doi 10.1021/om061065z
_journal_volume 26
_journal_year 2007
_chemical_formula_sum 'C70 H73 N3 O6 P2 Si4'
_chemical_formula_weight 1226.61
_chemical_name_systematic
; 
 ? 
;
_space_group_IT_number 19
_symmetry_cell_setting orthorhombic
_symmetry_space_group_name_Hall 'P 2ac 2ab'
_symmetry_space_group_name_H-M 'P 21 21 21'
_atom_sites_solution_hydrogens geom
_atom_sites_solution_primary direct
_atom_sites_solution_secondary difmap
_audit_creation_method SHELXL-97
_cell_angle_alpha 90.00
_cell_angle_beta 90.00
_cell_angle_gamma 90.00
_cell_formula_units_Z 4
_cell_length_a 9.6032(6)
_cell_length_b 21.6943(13)
_cell_length_c 32.986(2)
_cell_measurement_reflns_used 86
_cell_measurement_temperature 173(2)
_cell_measurement_theta_max 28
_cell_measurement_theta_min 2
_cell_volume 6872.1(7)
_computing_cell_refinement 'Bruker SMART & SAINT (Bruker 1998)'
_computing_data_collection 'Bruker SMART v5.624 (Bruker 1998)'
_computing_data_reduction 'Bruker SHELXTL v6.12 (Bruker 2000)'
_computing_molecular_graphics 'Bruker SHELXTL v6.12'
_computing_publication_material 'Bruker SHELXTL v6.12'
_computing_structure_refinement 'Bruker SHELXTL v6.12'
_computing_structure_solution 'Bruker SHELXTL v6.12'
_diffrn_ambient_temperature 173(2)
_diffrn_measured_fraction_theta_full 0.997
_diffrn_measured_fraction_theta_max 0.997
_diffrn_measurement_device_type 'SMART CCD area detector'
_diffrn_measurement_method '\w scans'
_diffrn_radiation_monochromator graphite
_diffrn_radiation_source 'fine-focus sealed tube'
_diffrn_radiation_type MoK\a
_diffrn_radiation_wavelength 0.71073
_diffrn_reflns_av_R_equivalents 0.0696
_diffrn_reflns_av_sigmaI/netI 0.1012
_diffrn_reflns_limit_h_max 12
_diffrn_reflns_limit_h_min -12
_diffrn_reflns_limit_k_max 26
_diffrn_reflns_limit_k_min -28
_diffrn_reflns_limit_l_max 23
_diffrn_reflns_limit_l_min -42
_diffrn_reflns_number 43574
_diffrn_reflns_theta_full 27.50
_diffrn_reflns_theta_max 27.50
_diffrn_reflns_theta_min 1.23
_diffrn_standards_decay_% '< 1'
_diffrn_standards_number 0
_exptl_absorpt_coefficient_mu 0.184
_exptl_absorpt_correction_T_max 0.9762
_exptl_absorpt_correction_T_min 0.9530
_exptl_absorpt_correction_type integration
_exptl_absorpt_process_details 'based on measured indexed crystal faces, Bruker SHELXTL  v6.12 (Bruker 1998)'
_exptl_crystal_colour colorless
_exptl_crystal_density_diffrn 1.186
_exptl_crystal_density_meas 0
_exptl_crystal_density_method 'not measured'
_exptl_crystal_description needles
_exptl_crystal_F_000 2592
_exptl_crystal_size_max 0.31
_exptl_crystal_size_mid 0.20
_exptl_crystal_size_min 0.15
_refine_diff_density_max 0.184
_refine_diff_density_min -0.245
_refine_diff_density_rms 0.042
_refine_ls_abs_structure_details 'Flack H D (1983), Acta Cryst. A39, 876-881'
_refine_ls_abs_structure_Flack -0.04(6)
_refine_ls_extinction_method none
_refine_ls_goodness_of_fit_ref 0.916
_refine_ls_hydrogen_treatment mixed
_refine_ls_matrix_type full
_refine_ls_number_parameters 781
_refine_ls_number_reflns 15636
_refine_ls_number_restraints 0
_refine_ls_restrained_S_all 0.916
_refine_ls_R_factor_all 0.0878
_refine_ls_R_factor_gt 0.0441
_refine_ls_shift/su_max 0.001
_refine_ls_shift/su_mean 0.000
_refine_ls_structure_factor_coef Fsqd
_refine_ls_weighting_details 'calc w=1/[\s^2^(Fo^2^)+(0.0397P)^2^] where P=(Fo^2^+2Fc^2^)/3'
_refine_ls_weighting_scheme calc
_refine_ls_wR_factor_gt 0.0891
_refine_ls_wR_factor_ref 0.0985
_reflns_number_gt 9503
_reflns_number_total 15636
_reflns_threshold_expression I>2\s(I)
_cod_data_source_file om061065zsi20061120_040019.cif
_cod_data_source_block (S,S)-3
_cod_depositor_comments
;
The following automatic conversions were performed:

'_symmetry_cell_setting' value 'Orthorhombic' changed to
'orthorhombic' according to
/home/saulius/struct/CIF-dictionaries/cif_core.dic dictionary named
'cif_core.dic' version 2.4.1 from 2010-06-29.

Automatic conversion script
Id: cif_fix_values 1715 2011-07-08 13:25:40Z adriana 
;
_cod_original_cell_volume 6872.0(7)
_cod_original_sg_symbol_H-M P212121
_cod_database_code 4072817

loop_
_symmetry_equiv_pos_as_xyz
'x, y, z'
'-x+1/2, -y, z+1/2'
'-x, y+1/2, -z+1/2'
'x+1/2, -y+1/2, -z'

loop_
_atom_site_label
_atom_site_type_symbol
_atom_site_fract_x
_atom_site_fract_y
_atom_site_fract_z
_atom_site_U_iso_or_equiv
_atom_site_adp_type
_atom_site_occupancy
_atom_site_symmetry_multiplicity
_atom_site_calc_flag
_atom_site_refinement_flags
P1 P 0.16426(8) 0.86829(3) 0.29259(2) 0.03751(19) Uani 1 1 d .
P2 P 0.20728(7) 1.00098(3) 0.08614(2) 0.03179(17) Uani 1 1 d .
Si13 Si 0.54996(10) 0.79189(4) 0.31581(3) 0.0496(3) Uani 1 1 d .
Si21 Si -0.14804(9) 1.01057(4) 0.28119(3) 0.0457(2) Uani 1 1 d .
Si49 Si -0.10183(8) 0.85798(4) 0.09056(3) 0.0379(2) Uani 1 1 d .
Si57 Si 0.58890(9) 1.08092(4) 0.07410(3) 0.0418(2) Uani 1 1 d .
O1 O 0.14278(19) 0.89222(8) 0.24624(6) 0.0368(5) Uani 1 1 d .
O2 O 0.0837(2) 0.92279(8) 0.31643(6) 0.0374(5) Uani 1 1 d .
O3 O 0.3282(2) 0.89104(8) 0.29559(6) 0.0363(5) Uani 1 1 d .
O4 O 0.17040(18) 0.97685(8) 0.13185(5) 0.0331(4) Uani 1 1 d .
O5 O 0.13229(18) 0.94757(7) 0.06000(5) 0.0307(4) Uani 1 1 d .
O6 O 0.37032(18) 0.97719(7) 0.08684(5) 0.0309(4) Uani 1 1 d .
C1 C 0.3815(3) 0.89951(11) 0.33459(8) 0.0325(7) Uani 1 1 d .
C2 C 0.4820(3) 0.85674(12) 0.34828(9) 0.0349(7) Uani 1 1 d .
C3 C 0.5335(3) 0.86657(12) 0.38648(9) 0.0388(7) Uani 1 1 d .
H3A H 0.6026 0.8393 0.3966 0.047 Uiso 1 1 calc R
C4 C 0.4877(3) 0.91608(12) 0.41179(9) 0.0362(7) Uani 1 1 d .
C5 C 0.3880(3) 0.95816(11) 0.39630(8) 0.0319(6) Uani 1 1 d .
C6 C 0.3397(3) 0.95140(12) 0.35546(8) 0.0312(6) Uani 1 1 d .
C7 C 0.2511(3) 0.99952(12) 0.33527(8) 0.0282(6) Uani 1 1 d .
C8 C 0.2973(3) 1.06285(11) 0.33349(8) 0.0305(6) Uani 1 1 d .
C9 C 0.2109(3) 1.10709(12) 0.31469(8) 0.0307(6) Uani 1 1 d .
C10 C 0.0793(3) 1.08884(13) 0.29921(8) 0.0356(7) Uani 1 1 d .
H10A H 0.0197 1.1196 0.2883 0.043 Uiso 1 1 calc R
C11 C 0.0338(3) 1.02834(13) 0.29920(8) 0.0334(7) Uani 1 1 d .
C12 C 0.1270(3) 0.98511(12) 0.31656(8) 0.0327(7) Uani 1 1 d .
C14 C 0.4167(4) 0.73015(14) 0.31249(13) 0.0789(13) Uani 1 1 d .
H14A H 0.4559 0.6945 0.2983 0.118 Uiso 1 1 calc R
H14B H 0.3355 0.7455 0.2976 0.118 Uiso 1 1 calc R
H14C H 0.3884 0.7179 0.3399 0.118 Uiso 1 1 calc R
C15 C 0.5949(4) 0.81803(16) 0.26390(10) 0.0718(11) Uani 1 1 d .
H15A H 0.6420 0.7846 0.2493 0.108 Uiso 1 1 calc R
H15B H 0.6569 0.8538 0.2655 0.108 Uiso 1 1 calc R
H15C H 0.5097 0.8295 0.2494 0.108 Uiso 1 1 calc R
C16 C 0.7120(4) 0.76280(14) 0.34077(12) 0.0655(11) Uani 1 1 d .
H16A H 0.7530 0.7301 0.3242 0.098 Uiso 1 1 calc R
H16B H 0.6890 0.7464 0.3676 0.098 Uiso 1 1 calc R
H16C H 0.7788 0.7967 0.3436 0.098 Uiso 1 1 calc R
C17 C 0.5379(3) 0.92354(13) 0.45186(9) 0.0408(7) Uani 1 1 d .
H17A H 0.6059 0.8957 0.4619 0.049 Uiso 1 1 calc R
C18 C 0.3385(3) 1.00523(12) 0.42312(8) 0.0372(7) Uani 1 1 d .
H18A H 0.2695 1.0333 0.4139 0.045 Uiso 1 1 calc R
C19 C 0.4293(3) 1.08296(12) 0.34763(8) 0.0361(7) Uani 1 1 d .
H19A H 0.4912 1.0542 0.3597 0.043 Uiso 1 1 calc R
C20 C 0.2558(3) 1.16960(13) 0.31149(9) 0.0416(8) Uani 1 1 d .
H20A H 0.1971 1.1993 0.2990 0.050 Uiso 1 1 calc R
C22 C -0.2400(4) 1.08612(16) 0.27346(14) 0.0838(13) Uani 1 1 d .
H22A H -0.3301 1.0788 0.2603 0.126 Uiso 1 1 calc R
H22B H -0.1830 1.1129 0.2562 0.126 Uiso 1 1 calc R
H22C H -0.2549 1.1060 0.2998 0.126 Uiso 1 1 calc R
C23 C -0.1485(4) 0.9692(2) 0.23206(11) 0.0850(13) Uani 1 1 d .
H23A H -0.2409 0.9724 0.2196 0.128 Uiso 1 1 calc R
H23B H -0.1258 0.9257 0.2366 0.128 Uiso 1 1 calc R
H23C H -0.0790 0.9876 0.2140 0.128 Uiso 1 1 calc R
C24 C -0.2432(3) 0.96688(17) 0.32057(11) 0.0666(11) Uani 1 1 d .
H24A H -0.3386 0.9591 0.3114 0.100 Uiso 1 1 calc R
H24B H -0.2454 0.9909 0.3457 0.100 Uiso 1 1 calc R
H24C H -0.1959 0.9275 0.3255 0.100 Uiso 1 1 calc R
C25 C 0.2147(3) 0.86218(12) 0.21491(8) 0.0341(7) Uani 1 1 d .
C26 C 0.2003(3) 0.79872(13) 0.21029(10) 0.0451(8) Uani 1 1 d .
H26A H 0.1424 0.7756 0.2280 0.054 Uiso 1 1 calc R
C27 C 0.2724(4) 0.77019(14) 0.17923(10) 0.0515(9) Uani 1 1 d .
H27A H 0.2657 0.7268 0.1761 0.062 Uiso 1 1 calc R
C28 C 0.3536(4) 0.80348(14) 0.15293(9) 0.0493(9) Uani 1 1 d .
H28A H 0.4027 0.7832 0.1318 0.059 Uiso 1 1 calc R
C29 C 0.3634(3) 0.86702(13) 0.15742(9) 0.0429(8) Uani 1 1 d .
H29A H 0.4183 0.8901 0.1389 0.051 Uiso 1 1 calc R
C30 C 0.2942(3) 0.89746(12) 0.18856(8) 0.0343(7) Uani 1 1 d .
C31 C 0.3021(3) 0.96593(12) 0.19279(8) 0.0314(6) Uani 1 1 d .
C32 C 0.3697(3) 0.99356(13) 0.22537(8) 0.0389(7) Uani 1 1 d .
H32A H 0.4154 0.9683 0.2448 0.047 Uiso 1 1 calc R
C33 C 0.3721(3) 1.05649(13) 0.23021(9) 0.0412(7) Uani 1 1 d .
H33A H 0.4203 1.0745 0.2524 0.049 Uiso 1 1 calc R
C34 C 0.3047(3) 1.09283(13) 0.20279(9) 0.0458(8) Uani 1 1 d .
H34A H 0.3043 1.1363 0.2064 0.055 Uiso 1 1 calc R
C35 C 0.2375(3) 1.06773(12) 0.17006(9) 0.0397(7) Uani 1 1 d .
H35A H 0.1908 1.0935 0.1511 0.048 Uiso 1 1 calc R
C36 C 0.2386(3) 1.00411(12) 0.16489(8) 0.0303(6) Uani 1 1 d .
C37 C 0.1777(3) 0.88546(11) 0.05839(8) 0.0278(6) Uani 1 1 d .
C38 C 0.0810(3) 0.84077(12) 0.07252(8) 0.0308(6) Uani 1 1 d .
C39 C 0.1247(3) 0.78075(12) 0.07010(8) 0.0355(7) Uani 1 1 d .
H39A H 0.0626 0.7492 0.0786 0.043 Uiso 1 1 calc R
C40 C 0.2578(3) 0.76335(12) 0.05548(8) 0.0322(7) Uani 1 1 d .
C41 C 0.3493(3) 0.80904(11) 0.04090(8) 0.0287(6) Uani 1 1 d .
C42 C 0.3044(3) 0.87286(11) 0.04136(8) 0.0289(6) Uani 1 1 d .
C43 C 0.3962(3) 0.92254(11) 0.02469(8) 0.0274(6) Uani 1 1 d .
C44 C 0.4501(3) 0.92139(11) -0.01591(8) 0.0305(6) Uani 1 1 d .
C45 C 0.5489(3) 0.96682(12) -0.02806(8) 0.0318(6) Uani 1 1 d .
C46 C 0.5908(3) 1.01240(11) 0.00011(8) 0.0351(7) Uani 1 1 d .
H46A H 0.6620 1.0405 -0.0075 0.042 Uiso 1 1 calc R
C47 C 0.5330(3) 1.01773(11) 0.03797(8) 0.0312(6) Uani 1 1 d .
C48 C 0.4333(3) 0.97238(12) 0.04852(8) 0.0309(6) Uani 1 1 d .
C50 C -0.1051(4) 0.8917(2) 0.14253(11) 0.1010(16) Uani 1 1 d .
H50A H -0.2011 0.8922 0.1526 0.152 Uiso 1 1 calc R
H50B H -0.0687 0.9338 0.1417 0.152 Uiso 1 1 calc R
H50C H -0.0473 0.8666 0.1606 0.152 Uiso 1 1 calc R
C51 C -0.1914(4) 0.90936(15) 0.05424(12) 0.0734(12) Uani 1 1 d .
H51A H -0.2913 0.9101 0.0603 0.110 Uiso 1 1 calc R
H51B H -0.1768 0.8941 0.0266 0.110 Uiso 1 1 calc R
H51C H -0.1535 0.9511 0.0566 0.110 Uiso 1 1 calc R
C52 C -0.1985(3) 0.78417(14) 0.09211(12) 0.0665(11) Uani 1 1 d .
H52A H -0.2971 0.7923 0.0976 0.100 Uiso 1 1 calc R
H52B H -0.1603 0.7580 0.1136 0.100 Uiso 1 1 calc R
H52C H -0.1892 0.7631 0.0660 0.100 Uiso 1 1 calc R
C53 C 0.3009(3) 0.70065(12) 0.05557(9) 0.0405(7) Uani 1 1 d .
H53A H 0.2383 0.6698 0.0648 0.049 Uiso 1 1 calc R
C54 C 0.4843(3) 0.78998(12) 0.02845(8) 0.0321(7) Uani 1 1 d .
H54A H 0.5496 0.8200 0.0196 0.038 Uiso 1 1 calc R
C55 C 0.4024(3) 0.87803(11) -0.04570(8) 0.0324(7) Uani 1 1 d .
H55A H 0.3363 0.8474 -0.0383 0.039 Uiso 1 1 calc R
C56 C 0.6018(3) 0.96548(13) -0.06809(9) 0.0416(7) Uani 1 1 d .
H56A H 0.6718 0.9941 -0.0758 0.050 Uiso 1 1 calc R
C58 C 0.7550(4) 1.11478(14) 0.05458(11) 0.0628(10) Uani 1 1 d .
H58A H 0.7801 1.1508 0.0709 0.094 Uiso 1 1 calc R
H58B H 0.7426 1.1273 0.0263 0.094 Uiso 1 1 calc R
H58C H 0.8294 1.0839 0.0563 0.094 Uiso 1 1 calc R
C59 C 0.6197(4) 1.05072(15) 0.12639(9) 0.0594(9) Uani 1 1 d .
H59A H 0.6639 1.0828 0.1429 0.089 Uiso 1 1 calc R
H59B H 0.6808 1.0146 0.1250 0.089 Uiso 1 1 calc R
H59C H 0.5306 1.0390 0.1386 0.089 Uiso 1 1 calc R
C60 C 0.4522(4) 1.14192(14) 0.07485(11) 0.0674(11) Uani 1 1 d .
H60A H 0.4891 1.1790 0.0880 0.101 Uiso 1 1 calc R
H60B H 0.3709 1.1270 0.0899 0.101 Uiso 1 1 calc R
H60C H 0.4247 1.1519 0.0470 0.101 Uiso 1 1 calc R
C61 C 0.4910(3) 0.96975(14) 0.47635(9) 0.0451(8) Uani 1 1 d .
H61A H 0.5269 0.9744 0.5030 0.054 Uiso 1 1 calc R
C62 C 0.3886(3) 1.01051(13) 0.46166(9) 0.0408(7) Uani 1 1 d .
H62A H 0.3540 1.0421 0.4788 0.049 Uiso 1 1 calc R
C63 C 0.4683(3) 1.14320(13) 0.34405(9) 0.0442(8) Uani 1 1 d .
H63A H 0.5567 1.1557 0.3540 0.053 Uiso 1 1 calc R
C64 C 0.3817(3) 1.18667(13) 0.32618(9) 0.0463(8) Uani 1 1 d .
H64A H 0.4108 1.2284 0.3243 0.056 Uiso 1 1 calc R
C65 C 0.4288(3) 0.68416(13) 0.04277(9) 0.0451(8) Uani 1 1 d .
H65A H 0.4560 0.6421 0.0430 0.054 Uiso 1 1 calc R
C66 C 0.5217(3) 0.72958(12) 0.02903(9) 0.0385(7) Uani 1 1 d .
H66A H 0.6119 0.7179 0.0200 0.046 Uiso 1 1 calc R
C67 C 0.4514(3) 0.88027(12) -0.08483(9) 0.0368(7) Uani 1 1 d .
H67A H 0.4160 0.8525 -0.1046 0.044 Uiso 1 1 calc R
C68 C 0.5542(3) 0.92376(13) -0.09586(9) 0.0428(8) Uani 1 1 d .
H68A H 0.5904 0.9240 -0.1227 0.051 Uiso 1 1 calc R
N1 N 0.7837(4) 0.79108(16) 0.45836(12) 0.0959(12) Uani 1 1 d .
N2 N 0.1925(5) 0.7836(2) 0.42267(18) 0.154(2) Uani 1 1 d .
N3 N 0.9943(7) 0.7023(3) 0.27293(16) 0.150(2) Uani 1 1 d .
C69 C 0.8437(4) 0.75292(18) 0.47205(13) 0.0751(12) Uani 1 1 d .
C70 C 0.9191(5) 0.7022(2) 0.49024(17) 0.125(2) Uani 1 1 d .
H70A H 0.8975 0.7002 0.5192 0.188 Uiso 1 1 calc R
H70B H 1.0193 0.7087 0.4866 0.188 Uiso 1 1 calc R
H70C H 0.8915 0.6635 0.4772 0.188 Uiso 1 1 calc R
C71 C 0.1326(6) 0.8283(2) 0.42206(16) 0.1005(16) Uani 1 1 d .
C72 C 0.0477(5) 0.88448(17) 0.41907(14) 0.0990(16) Uani 1 1 d .
H72A H 0.0458 0.8986 0.3908 0.149 Uiso 1 1 calc R
H72B H 0.0882 0.9167 0.4362 0.149 Uiso 1 1 calc R
H72C H -0.0474 0.8756 0.4281 0.149 Uiso 1 1 calc R
C73 C 1.0263(6) 0.6951(3) 0.3071(2) 0.113(2) Uani 1 1 d .
C74 C 1.0645(7) 0.6847(4) 0.3491(2) 0.221(4) Uani 1 1 d .
H74A H 0.9823 0.6899 0.3663 0.331 Uiso 1 1 calc R
H74B H 1.1363 0.7143 0.3571 0.331 Uiso 1 1 calc R
H74C H 1.1006 0.6427 0.3521 0.331 Uiso 1 1 calc R

loop_
_atom_site_aniso_label
_atom_site_aniso_U_11
_atom_site_aniso_U_22
_atom_site_aniso_U_33
_atom_site_aniso_U_23
_atom_site_aniso_U_13
_atom_site_aniso_U_12
P1 0.0458(5) 0.0293(4) 0.0375(4) -0.0018(4) 0.0014(4) -0.0030(4)
P2 0.0379(4) 0.0293(4) 0.0282(4) -0.0001(3) 0.0006(3) 0.0029(3)
Si13 0.0516(6) 0.0332(5) 0.0642(6) -0.0149(5) -0.0022(5) 0.0082(4)
Si21 0.0337(5) 0.0596(6) 0.0437(5) -0.0091(5) -0.0012(4) 0.0001(4)
Si49 0.0302(4) 0.0431(5) 0.0404(5) -0.0064(4) 0.0023(4) -0.0004(4)
Si57 0.0467(5) 0.0354(4) 0.0433(5) -0.0082(4) 0.0061(4) -0.0068(4)
O1 0.0424(11) 0.0323(10) 0.0358(11) -0.0051(9) 0.0010(10) -0.0026(9)
O2 0.0383(11) 0.0316(10) 0.0422(12) -0.0023(9) 0.0058(10) -0.0065(9)
O3 0.0420(12) 0.0332(10) 0.0337(11) -0.0066(9) 0.0011(10) 0.0022(9)
O4 0.0396(11) 0.0330(10) 0.0266(10) -0.0017(8) 0.0000(9) 0.0037(9)
O5 0.0340(11) 0.0287(9) 0.0293(11) -0.0001(8) -0.0039(9) 0.0049(8)
O6 0.0341(10) 0.0337(9) 0.0248(10) -0.0029(8) 0.0001(9) -0.0023(8)
C1 0.0394(17) 0.0287(15) 0.0293(16) 0.0009(12) 0.0029(14) -0.0027(13)
C2 0.0383(17) 0.0259(15) 0.0404(18) 0.0023(14) 0.0034(15) 0.0017(13)
C3 0.0391(17) 0.0279(15) 0.049(2) 0.0077(15) 0.0031(16) 0.0082(14)
C4 0.0325(15) 0.0326(15) 0.0434(18) 0.0061(15) 0.0011(15) 0.0004(13)
C5 0.0350(16) 0.0299(14) 0.0309(16) 0.0034(13) 0.0029(14) 0.0008(13)
C6 0.0318(15) 0.0298(14) 0.0321(16) 0.0016(13) 0.0040(14) 0.0003(12)
C7 0.0303(14) 0.0290(14) 0.0252(14) -0.0021(12) 0.0052(11) 0.0036(12)
C8 0.0336(16) 0.0300(15) 0.0279(15) -0.0024(12) 0.0057(13) 0.0030(13)
C9 0.0374(16) 0.0280(15) 0.0268(15) 0.0002(12) 0.0030(14) 0.0039(13)
C10 0.0378(17) 0.0377(16) 0.0312(16) 0.0042(13) 0.0059(14) 0.0080(14)
C11 0.0357(16) 0.0404(16) 0.0242(16) -0.0004(13) 0.0057(13) 0.0022(14)
C12 0.0379(17) 0.0299(15) 0.0303(16) -0.0003(13) 0.0080(14) -0.0002(13)
C14 0.072(3) 0.0408(19) 0.124(4) -0.019(2) -0.026(3) -0.0004(19)
C15 0.081(3) 0.074(2) 0.061(2) -0.030(2) 0.010(2) 0.015(2)
C16 0.061(2) 0.0408(19) 0.095(3) -0.0194(19) -0.013(2) 0.0176(17)
C17 0.0448(18) 0.0399(16) 0.0375(18) 0.0056(15) -0.0056(15) 0.0067(15)
C18 0.0371(16) 0.0383(16) 0.0362(17) -0.0022(14) 0.0019(14) 0.0043(14)
C19 0.0350(17) 0.0366(16) 0.0367(17) 0.0005(14) -0.0001(15) 0.0035(14)
C20 0.052(2) 0.0320(17) 0.0410(19) 0.0039(14) -0.0011(16) 0.0047(15)
C22 0.040(2) 0.080(3) 0.131(4) 0.010(3) -0.017(2) 0.011(2)
C23 0.055(2) 0.144(4) 0.057(2) -0.038(3) -0.014(2) 0.013(2)
C24 0.043(2) 0.084(3) 0.073(3) -0.005(2) 0.002(2) -0.0209(19)
C25 0.0410(17) 0.0285(15) 0.0327(16) -0.0071(13) -0.0098(14) 0.0021(14)
C26 0.056(2) 0.0304(16) 0.049(2) -0.0037(15) -0.0009(18) -0.0023(15)
C27 0.074(2) 0.0303(17) 0.050(2) -0.0078(16) -0.011(2) 0.0071(17)
C28 0.071(2) 0.0476(19) 0.0296(18) -0.0029(15) -0.0063(18) 0.0214(18)
C29 0.054(2) 0.0412(17) 0.0335(17) 0.0004(15) -0.0019(16) 0.0110(16)
C30 0.0383(17) 0.0353(16) 0.0293(16) 0.0005(13) -0.0082(15) 0.0041(14)
C31 0.0327(15) 0.0329(15) 0.0285(16) -0.0018(13) 0.0054(13) 0.0011(13)
C32 0.0404(17) 0.0444(18) 0.0319(16) 0.0019(14) -0.0026(14) -0.0036(15)
C33 0.0474(19) 0.0411(17) 0.0350(18) -0.0048(15) 0.0064(16) -0.0103(15)
C34 0.064(2) 0.0313(16) 0.0418(19) -0.0075(15) 0.0130(18) -0.0031(16)
C35 0.054(2) 0.0337(17) 0.0317(17) 0.0028(14) 0.0030(16) 0.0047(14)
C36 0.0333(15) 0.0334(15) 0.0242(14) -0.0019(13) 0.0060(12) 0.0018(13)
C37 0.0341(16) 0.0232(14) 0.0261(15) -0.0015(11) -0.0049(13) 0.0033(12)
C38 0.0300(15) 0.0361(15) 0.0262(15) -0.0039(13) 0.0001(13) 0.0019(13)
C39 0.0349(17) 0.0356(16) 0.0361(17) 0.0005(13) -0.0004(14) -0.0064(13)
C40 0.0364(16) 0.0273(15) 0.0329(16) -0.0038(13) -0.0031(14) 0.0012(13)
C41 0.0308(15) 0.0295(14) 0.0257(15) -0.0027(12) -0.0048(13) -0.0023(12)
C42 0.0307(15) 0.0298(14) 0.0261(15) -0.0006(12) -0.0034(13) -0.0019(12)
C43 0.0284(14) 0.0262(13) 0.0277(15) 0.0002(12) -0.0023(13) 0.0032(12)
C44 0.0349(15) 0.0273(14) 0.0294(15) 0.0023(13) 0.0000(13) 0.0082(13)
C45 0.0323(15) 0.0324(15) 0.0306(16) 0.0050(13) 0.0028(13) 0.0055(13)
C46 0.0353(16) 0.0286(15) 0.0414(17) 0.0036(13) 0.0009(15) -0.0010(13)
C47 0.0358(16) 0.0286(14) 0.0290(16) 0.0026(12) 0.0017(13) 0.0020(12)
C48 0.0334(16) 0.0321(14) 0.0270(16) -0.0011(12) -0.0018(13) 0.0031(13)
C50 0.057(3) 0.179(5) 0.067(3) -0.057(3) 0.017(2) -0.020(3)
C51 0.044(2) 0.069(2) 0.107(3) 0.036(2) 0.008(2) 0.0124(18)
C52 0.0373(18) 0.053(2) 0.109(3) 0.010(2) 0.011(2) -0.0064(16)
C53 0.0422(18) 0.0315(16) 0.0479(19) -0.0002(14) -0.0007(16) -0.0025(14)
C54 0.0313(16) 0.0335(15) 0.0314(17) 0.0009(13) -0.0033(13) 0.0005(13)
C55 0.0356(16) 0.0319(15) 0.0297(16) 0.0016(13) -0.0010(14) 0.0064(13)
C56 0.0508(19) 0.0370(16) 0.0370(18) 0.0055(14) 0.0067(16) 0.0041(15)
C58 0.064(2) 0.054(2) 0.070(2) -0.0161(19) 0.013(2) -0.0263(18)
C59 0.063(2) 0.068(2) 0.047(2) -0.0146(18) -0.0072(19) -0.0149(19)
C60 0.081(3) 0.0441(19) 0.077(3) -0.0150(19) 0.005(2) 0.0083(19)
C61 0.0475(19) 0.0550(19) 0.0329(18) -0.0023(16) -0.0062(16) 0.0050(16)
C62 0.0437(18) 0.0441(17) 0.0347(17) -0.0073(15) 0.0005(15) 0.0087(15)
C63 0.0435(19) 0.0394(18) 0.050(2) -0.0050(16) -0.0018(17) -0.0085(15)
C64 0.054(2) 0.0315(16) 0.054(2) 0.0048(15) -0.0046(18) -0.0057(15)
C65 0.054(2) 0.0296(15) 0.052(2) -0.0022(15) 0.0018(18) 0.0094(15)
C66 0.0380(17) 0.0374(17) 0.0401(19) -0.0045(15) 0.0005(15) 0.0082(14)
C67 0.0491(18) 0.0319(15) 0.0294(16) -0.0023(13) -0.0050(15) 0.0088(14)
C68 0.057(2) 0.0429(17) 0.0290(17) 0.0041(15) 0.0047(16) 0.0115(16)
N1 0.083(3) 0.090(3) 0.114(3) 0.026(2) -0.007(2) 0.030(2)
N2 0.139(4) 0.087(3) 0.237(6) 0.023(4) 0.003(4) 0.018(3)
N3 0.165(5) 0.163(5) 0.123(4) -0.040(4) 0.022(4) -0.055(4)
C69 0.060(3) 0.067(3) 0.098(3) 0.014(2) -0.002(3) 0.011(2)
C70 0.097(4) 0.104(3) 0.175(5) 0.059(4) 0.013(4) 0.045(3)
C71 0.107(4) 0.073(3) 0.122(4) 0.013(3) 0.023(4) -0.010(3)
C72 0.116(4) 0.067(3) 0.114(4) 0.011(3) 0.057(3) 0.001(3)
C73 0.071(3) 0.118(4) 0.149(6) -0.014(5) 0.025(4) -0.014(3)
C74 0.147(6) 0.368(12) 0.148(6) 0.083(7) -0.062(6) -0.010(7)

loop_
_atom_type_symbol
_atom_type_description
_atom_type_scat_dispersion_real
_atom_type_scat_dispersion_imag
_atom_type_scat_source
C C 0.0033 0.0016 'International Tables Vol C Tables 4.2.6.8 and 6.1.1.4'
H H 0.0000 0.0000 'International Tables Vol C Tables 4.2.6.8 and 6.1.1.4'
N N 0.0061 0.0033 'International Tables Vol C Tables 4.2.6.8 and 6.1.1.4'
O O 0.0106 0.0060 'International Tables Vol C Tables 4.2.6.8 and 6.1.1.4'
Si Si 0.0817 0.0704 'International Tables Vol C Tables 4.2.6.8 and 6.1.1.4'
P P 0.1023 0.0942 'International Tables Vol C Tables 4.2.6.8 and 6.1.1.4'

loop_
_geom_angle_atom_site_label_1
_geom_angle_atom_site_label_2
_geom_angle_atom_site_label_3
_geom_angle
O2 P1 O1 99.38(10)
O2 P1 O3 102.00(10)
O1 P1 O3 94.69(10)
O5 P2 O4 99.57(9)
O5 P2 O6 101.91(9)
O4 P2 O6 95.32(9)
C15 Si13 C14 109.08(18)
C15 Si13 C16 108.41(18)
C14 Si13 C16 110.85(16)
C15 Si13 C2 112.16(14)
C14 Si13 C2 109.48(15)
C16 Si13 C2 106.85(14)
C24 Si21 C23 111.40(18)
C24 Si21 C22 108.07(18)
C23 Si21 C22 107.62(19)
C24 Si21 C11 109.95(14)
C23 Si21 C11 112.16(15)
C22 Si21 C11 107.45(15)
C51 Si49 C52 107.82(16)
C51 Si49 C50 110.60(19)
C52 Si49 C50 107.77(19)
C51 Si49 C38 110.32(14)
C52 Si49 C38 107.66(13)
C50 Si49 C38 112.49(15)
C60 Si57 C59 110.38(16)
C60 Si57 C58 109.05(16)
C59 Si57 C58 108.68(17)
C60 Si57 C47 108.83(14)
C59 Si57 C47 111.83(13)
C58 Si57 C47 108.01(14)
C25 O1 P1 118.76(16)
C12 O2 P1 124.07(16)
C1 O3 P1 116.33(17)
C36 O4 P2 118.73(16)
C37 O5 P2 124.44(16)
C48 O6 P2 114.80(16)
C6 C1 O3 117.4(2)
C6 C1 C2 125.1(3)
O3 C1 C2 117.3(2)
C3 C2 C1 116.0(3)
C3 C2 Si13 120.9(2)
C1 C2 Si13 123.0(2)
C2 C3 C4 122.9(3)
C2 C3 H3A 118.6
C4 C3 H3A 118.6
C17 C4 C5 119.5(3)
C17 C4 C3 121.8(3)
C5 C4 C3 118.7(3)
C4 C5 C18 117.4(3)
C4 C5 C6 119.4(2)
C18 C5 C6 123.1(2)
C1 C6 C5 117.3(2)
C1 C6 C7 120.7(2)
C5 C6 C7 121.9(2)
C12 C7 C8 117.6(2)
C12 C7 C6 122.0(2)
C8 C7 C6 120.3(2)
C9 C8 C19 117.4(2)
C9 C8 C7 118.9(2)
C19 C8 C7 123.6(2)
C8 C9 C10 119.4(2)
C8 C9 C20 120.1(3)
C10 C9 C20 120.5(3)
C11 C10 C9 123.1(3)
C11 C10 H10A 118.4
C9 C10 H10A 118.4
C10 C11 C12 115.3(3)
C10 C11 Si21 119.2(2)
C12 C11 Si21 125.3(2)
C7 C12 O2 118.2(2)
C7 C12 C11 125.2(2)
O2 C12 C11 116.5(2)
Si13 C14 H14A 109.5
Si13 C14 H14B 109.5
H14A C14 H14B 109.5
Si13 C14 H14C 109.5
H14A C14 H14C 109.5
H14B C14 H14C 109.5
Si13 C15 H15A 109.5
Si13 C15 H15B 109.5
H15A C15 H15B 109.5
Si13 C15 H15C 109.5
H15A C15 H15C 109.5
H15B C15 H15C 109.5
Si13 C16 H16A 109.5
Si13 C16 H16B 109.5
H16A C16 H16B 109.5
Si13 C16 H16C 109.5
H16A C16 H16C 109.5
H16B C16 H16C 109.5
C61 C17 C4 121.6(3)
C61 C17 H17A 119.2
C4 C17 H17A 119.2
C62 C18 C5 121.2(3)
C62 C18 H18A 119.4
C5 C18 H18A 119.4
C63 C19 C8 120.7(3)
C63 C19 H19A 119.7
C8 C19 H19A 119.7
C64 C20 C9 120.2(3)
C64 C20 H20A 119.9
C9 C20 H20A 119.9
Si21 C22 H22A 109.5
Si21 C22 H22B 109.5
H22A C22 H22B 109.5
Si21 C22 H22C 109.5
H22A C22 H22C 109.5
H22B C22 H22C 109.5
Si21 C23 H23A 109.5
Si21 C23 H23B 109.5
H23A C23 H23B 109.5
Si21 C23 H23C 109.5
H23A C23 H23C 109.5
H23B C23 H23C 109.5
Si21 C24 H24A 109.5
Si21 C24 H24B 109.5
H24A C24 H24B 109.5
Si21 C24 H24C 109.5
H24A C24 H24C 109.5
H24B C24 H24C 109.5
C30 C25 C26 122.1(3)
C30 C25 O1 118.4(2)
C26 C25 O1 119.4(3)
C27 C26 C25 118.3(3)
C27 C26 H26A 120.9
C25 C26 H26A 120.9
C28 C27 C26 121.2(3)
C28 C27 H27A 119.4
C26 C27 H27A 119.4
C27 C28 C29 119.6(3)
C27 C28 H28A 120.2
C29 C28 H28A 120.2
C28 C29 C30 121.2(3)
C28 C29 H29A 119.4
C30 C29 H29A 119.4
C25 C30 C29 117.6(3)
C25 C30 C31 121.2(3)
C29 C30 C31 121.1(3)
C36 C31 C32 117.6(2)
C36 C31 C30 120.8(2)
C32 C31 C30 121.6(3)
C33 C32 C31 121.7(3)
C33 C32 H32A 119.1
C31 C32 H32A 119.1
C34 C33 C32 119.3(3)
C34 C33 H33A 120.4
C32 C33 H33A 120.4
C33 C34 C35 121.1(3)
C33 C34 H34A 119.5
C35 C34 H34A 119.5
C34 C35 C36 119.2(3)
C34 C35 H35A 120.4
C36 C35 H35A 120.4
C31 C36 C35 121.1(3)
C31 C36 O4 118.1(2)
C35 C36 O4 120.7(2)
C42 C37 O5 118.6(2)
C42 C37 C38 125.4(2)
O5 C37 C38 115.8(2)
C39 C38 C37 115.4(2)
C39 C38 Si49 119.4(2)
C37 C38 Si49 125.10(19)
C38 C39 C40 123.3(3)
C38 C39 H39A 118.4
C40 C39 H39A 118.4
C41 C40 C39 119.4(2)
C41 C40 C53 119.5(3)
C39 C40 C53 121.1(3)
C40 C41 C54 117.6(2)
C40 C41 C42 118.8(2)
C54 C41 C42 123.5(2)
C37 C42 C41 117.4(2)
C37 C42 C43 122.1(2)
C41 C42 C43 120.5(2)
C48 C43 C44 116.8(2)
C48 C43 C42 120.4(2)
C44 C43 C42 122.8(2)
C45 C44 C55 118.2(2)
C45 C44 C43 119.3(2)
C55 C44 C43 122.4(2)
C56 C45 C46 121.7(3)
C56 C45 C44 119.2(3)
C46 C45 C44 119.2(2)
C47 C46 C45 122.8(2)
C47 C46 H46A 118.6
C45 C46 H46A 118.6
C46 C47 C48 116.0(2)
C46 C47 Si57 121.3(2)
C48 C47 Si57 122.7(2)
C43 C48 O6 117.3(2)
C43 C48 C47 125.3(2)
O6 C48 C47 117.4(2)
Si49 C50 H50A 109.5
Si49 C50 H50B 109.5
H50A C50 H50B 109.5
Si49 C50 H50C 109.5
H50A C50 H50C 109.5
H50B C50 H50C 109.5
Si49 C51 H51A 109.5
Si49 C51 H51B 109.5
H51A C51 H51B 109.5
Si49 C51 H51C 109.5
H51A C51 H51C 109.5
H51B C51 H51C 109.5
Si49 C52 H52A 109.5
Si49 C52 H52B 109.5
H52A C52 H52B 109.5
Si49 C52 H52C 109.5
H52A C52 H52C 109.5
H52B C52 H52C 109.5
C65 C53 C40 121.2(3)
C65 C53 H53A 119.4
C40 C53 H53A 119.4
C66 C54 C41 121.2(3)
C66 C54 H54A 119.4
C41 C54 H54A 119.4
C67 C55 C44 120.7(3)
C67 C55 H55A 119.6
C44 C55 H55A 119.6
C68 C56 C45 121.3(3)
C68 C56 H56A 119.4
C45 C56 H56A 119.4
Si57 C58 H58A 109.5
Si57 C58 H58B 109.5
H58A C58 H58B 109.5
Si57 C58 H58C 109.5
H58A C58 H58C 109.5
H58B C58 H58C 109.5
Si57 C59 H59A 109.5
Si57 C59 H59B 109.5
H59A C59 H59B 109.5
Si57 C59 H59C 109.5
H59A C59 H59C 109.5
H59B C59 H59C 109.5
Si57 C60 H60A 109.5
Si57 C60 H60B 109.5
H60A C60 H60B 109.5
Si57 C60 H60C 109.5
H60A C60 H60C 109.5
H60B C60 H60C 109.5
C17 C61 C62 119.2(3)
C17 C61 H61A 120.4
C62 C61 H61A 120.4
C18 C62 C61 121.0(3)
C18 C62 H62A 119.5
C61 C62 H62A 119.5
C19 C63 C64 121.6(3)
C19 C63 H63A 119.2
C64 C63 H63A 119.2
C20 C64 C63 120.0(3)
C20 C64 H64A 120.0
C63 C64 H64A 120.0
C53 C65 C66 119.6(3)
C53 C65 H65A 120.2
C66 C65 H65A 120.2
C54 C66 C65 120.9(3)
C54 C66 H66A 119.5
C65 C66 H66A 119.5
C55 C67 C68 120.3(3)
C55 C67 H67A 119.9
C68 C67 H67A 119.9
C56 C68 C67 120.2(3)
C56 C68 H68A 119.9
C67 C68 H68A 119.9
N1 C69 C70 178.6(5)
C69 C70 H70A 109.5
C69 C70 H70B 109.5
H70A C70 H70B 109.5
C69 C70 H70C 109.5
H70A C70 H70C 109.5
H70B C70 H70C 109.5
N2 C71 C72 175.8(7)
C71 C72 H72A 109.5
C71 C72 H72B 109.5
H72A C72 H72B 109.5
C71 C72 H72C 109.5
H72A C72 H72C 109.5
H72B C72 H72C 109.5
N3 C73 C74 178.5(8)
C73 C74 H74A 109.5
C73 C74 H74B 109.5
H74A C74 H74B 109.5
C73 C74 H74C 109.5
H74A C74 H74C 109.5
H74B C74 H74C 109.5

loop_
_geom_bond_atom_site_label_1
_geom_bond_atom_site_label_2
_geom_bond_distance
P1 O2 1.6168(19)
P1 O1 1.628(2)
P1 O3 1.653(2)
P2 O5 1.6138(18)
P2 O4 1.6348(18)
P2 O6 1.6487(19)
Si13 C15 1.855(4)
Si13 C14 1.856(3)
Si13 C16 1.870(3)
Si13 C2 1.885(3)
Si21 C24 1.849(3)
Si21 C23 1.852(3)
Si21 C22 1.879(3)
Si21 C11 1.884(3)
Si49 C51 1.848(3)
Si49 C52 1.852(3)
Si49 C50 1.864(4)
Si49 C38 1.891(3)
Si57 C60 1.864(3)
Si57 C59 1.869(3)
Si57 C58 1.870(3)
Si57 C47 1.894(3)
O1 C25 1.404(3)
O2 C12 1.414(3)
O3 C1 1.396(3)
O4 C36 1.402(3)
O5 C37 1.417(3)
O6 C48 1.405(3)
C1 C6 1.379(3)
C1 C2 1.413(4)
C2 C3 1.370(4)
C3 C4 1.429(4)
C3 H3A 0.9500
C4 C17 1.416(4)
C4 C5 1.418(4)
C5 C18 1.432(3)
C5 C6 1.432(4)
C6 C7 1.502(4)
C7 C12 1.378(4)
C7 C8 1.445(4)
C8 C9 1.412(4)
C8 C19 1.420(4)
C9 C10 1.419(4)
C9 C20 1.427(4)
C10 C11 1.384(4)
C10 H10A 0.9500
C11 C12 1.417(4)
C14 H14A 0.9800
C14 H14B 0.9800
C14 H14C 0.9800
C15 H15A 0.9800
C15 H15B 0.9800
C15 H15C 0.9800
C16 H16A 0.9800
C16 H16B 0.9800
C16 H16C 0.9800
C17 C61 1.364(4)
C17 H17A 0.9500
C18 C62 1.364(4)
C18 H18A 0.9500
C19 C63 1.364(4)
C19 H19A 0.9500
C20 C64 1.355(4)
C20 H20A 0.9500
C22 H22A 0.9800
C22 H22B 0.9800
C22 H22C 0.9800
C23 H23A 0.9800
C23 H23B 0.9800
C23 H23C 0.9800
C24 H24A 0.9800
C24 H24B 0.9800
C24 H24C 0.9800
C25 C30 1.387(4)
C25 C26 1.392(4)
C26 C27 1.383(4)
C26 H26A 0.9500
C27 C28 1.372(4)
C27 H27A 0.9500
C28 C29 1.389(4)
C28 H28A 0.9500
C29 C30 1.390(4)
C29 H29A 0.9500
C30 C31 1.494(4)
C31 C36 1.381(4)
C31 C32 1.391(4)
C32 C33 1.375(4)
C32 H32A 0.9500
C33 C34 1.363(4)
C33 H33A 0.9500
C34 C35 1.371(4)
C34 H34A 0.9500
C35 C36 1.391(4)
C35 H35A 0.9500
C37 C42 1.368(4)
C37 C38 1.421(4)
C38 C39 1.370(3)
C39 C40 1.418(4)
C39 H39A 0.9500
C40 C41 1.409(4)
C40 C53 1.422(4)
C41 C54 1.421(4)
C41 C42 1.450(3)
C42 C43 1.497(3)
C43 C48 1.383(3)
C43 C44 1.436(4)
C44 C45 1.426(4)
C44 C55 1.435(4)
C45 C56 1.415(4)
C45 C46 1.415(3)
C46 C47 1.371(4)
C46 H46A 0.9500
C47 C48 1.416(4)
C50 H50A 0.9800
C50 H50B 0.9800
C50 H50C 0.9800
C51 H51A 0.9800
C51 H51B 0.9800
C51 H51C 0.9800
C52 H52A 0.9800
C52 H52B 0.9800
C52 H52C 0.9800
C53 C65 1.347(4)
C53 H53A 0.9500
C54 C66 1.359(3)
C54 H54A 0.9500
C55 C67 1.375(4)
C55 H55A 0.9500
C56 C68 1.367(4)
C56 H56A 0.9500
C58 H58A 0.9800
C58 H58B 0.9800
C58 H58C 0.9800
C59 H59A 0.9800
C59 H59B 0.9800
C59 H59C 0.9800
C60 H60A 0.9800
C60 H60B 0.9800
C60 H60C 0.9800
C61 C62 1.408(4)
C61 H61A 0.9500
C62 H62A 0.9500
C63 C64 1.388(4)
C63 H63A 0.9500
C64 H64A 0.9500
C65 C66 1.404(4)
C65 H65A 0.9500
C66 H66A 0.9500
C67 C68 1.413(4)
C67 H67A 0.9500
C68 H68A 0.9500
N1 C69 1.105(4)
N2 C71 1.127(5)
N3 C73 1.179(7)
C69 C70 1.447(5)
C70 H70A 0.9800
C70 H70B 0.9800
C70 H70C 0.9800
C71 C72 1.470(6)
C72 H72A 0.9800
C72 H72B 0.9800
C72 H72C 0.9800
C73 C74 1.450(8)
C74 H74A 0.9800
C74 H74B 0.9800
C74 H74C 0.9800
